data_2211935
loop_
_publ_author_name
'Li Tian'
'Bin Liu'
'Jing Wang'

_publ_section_title
;
 <i>N</i>-(2-Thiazol-2-yl)cyclopropanecarboxamide
;
_journal_coeditor_code SG2111
_journal_issue 1
_journal_name_full 'Acta Crystallographica Section E'
_journal_page_first o273
_journal_page_last o274
_journal_paper_doi 10.1107/S1600536806053049
_journal_volume 63
_journal_year 2007
_chemical_formula_iupac 'C7 H8 N2 O S'
_chemical_formula_moiety 'C7 H8 N2 O S'
_chemical_formula_sum 'C7 H8 N2 O S'
_chemical_formula_weight 168.21
_chemical_melting_point 164
_chemical_name_systematic
;
N-(2-Thiazol-2-yl)cyclopropanecarboxamide
;
_space_group_IT_number 14
_symmetry_cell_setting monoclinic
_symmetry_space_group_name_Hall '-P 2ybc'
_symmetry_space_group_name_H-M 'P 1 21/c 1'
_atom_sites_solution_hydrogens geom
_atom_sites_solution_primary direct
_atom_sites_solution_secondary difmap
_cell_angle_alpha 90.00
_cell_angle_beta 96.780(5)
_cell_angle_gamma 90.00
_cell_formula_units_Z 4
_cell_length_a 5.707(3)
_cell_length_b 9.170(4)
_cell_length_c 15.453(7)
_cell_measurement_reflns_used 2200
_cell_measurement_temperature 294(2)
_cell_measurement_theta_max 27.81
_cell_measurement_theta_min 2.59
_cell_volume 803.0(7)
_computing_cell_refinement 'SAINT (Bruker, 1997)'
_computing_data_collection 'SMART (Bruker, 1997)'
_computing_data_reduction SAINT
_computing_molecular_graphics 'SHELXTL (Bruker, 1999)'
_computing_publication_material SHELXTL
_computing_structure_refinement 'SHELXL97 (Sheldrick, 1997)'
_computing_structure_solution 'SHELXS97 (Sheldrick, 1997)'
_diffrn_ambient_temperature 294(2)
_diffrn_measured_fraction_theta_full 0.990
_diffrn_measured_fraction_theta_max 0.990
_diffrn_measurement_device_type 'Bruker APEXII CCD area-detector'
_diffrn_measurement_method '\f and \w'
_diffrn_radiation_monochromator graphite
_diffrn_radiation_source 'fine-focus sealed tube'
_diffrn_radiation_type MoK\a
_diffrn_radiation_wavelength 0.71073
_diffrn_reflns_av_R_equivalents 0.0284
_diffrn_reflns_av_sigmaI/netI 0.0390
_diffrn_reflns_limit_h_max 6
_diffrn_reflns_limit_h_min -6
_diffrn_reflns_limit_k_max 10
_diffrn_reflns_limit_k_min -9
_diffrn_reflns_limit_l_max 18
_diffrn_reflns_limit_l_min -18
_diffrn_reflns_number 4114
_diffrn_reflns_theta_full 25.01
_diffrn_reflns_theta_max 25.01
_diffrn_reflns_theta_min 2.59
_exptl_absorpt_coefficient_mu 0.343
_exptl_absorpt_correction_T_max 0.934
_exptl_absorpt_correction_T_min 0.919
_exptl_absorpt_correction_type multi-scan
_exptl_absorpt_process_details '(SADABS; Bruker, 1997)'
_exptl_crystal_colour colourless
_exptl_crystal_density_diffrn 1.391
_exptl_crystal_density_method 'not measured'
_exptl_crystal_description block
_exptl_crystal_F_000 352
_exptl_crystal_size_max 0.24
_exptl_crystal_size_mid 0.22
_exptl_crystal_size_min 0.20
_refine_diff_density_max 0.136
_refine_diff_density_min -0.182
_refine_ls_extinction_coef 0.0045(6)
_refine_ls_extinction_method SHELXL97
_refine_ls_goodness_of_fit_ref 1.047
_refine_ls_hydrogen_treatment constr
_refine_ls_matrix_type full
_refine_ls_number_parameters 100
_refine_ls_number_reflns 1399
_refine_ls_number_restraints 0
_refine_ls_restrained_S_all 1.047
_refine_ls_R_factor_all 0.0364
_refine_ls_R_factor_gt 0.0310
_refine_ls_shift/su_max 0.000
_refine_ls_shift/su_mean 0.000
_refine_ls_structure_factor_coef Fsqd
_refine_ls_weighting_details 'calc w=1/[\s^2^(Fo^2^)+(0.049P)^2^] where P=(Fo^2^+2Fc^2^)/3'
_refine_ls_weighting_scheme calc
_refine_ls_wR_factor_gt 0.0861
_refine_ls_wR_factor_ref 0.0904
_reflns_number_gt 1215
_reflns_number_total 1399
_reflns_threshold_expression I>2\s(I)
_cod_data_source_file sg2111.cif
_cod_data_source_block 3
_cod_original_cell_volume 803.1(6)
_cod_original_sg_symbol_H-M 'P 21/c'
_cod_database_code 2211935
_cod_database_fobs_code 2211935

loop_
_symmetry_equiv_pos_as_xyz
'x, y, z'
'-x, y+1/2, -z+1/2'
'-x, -y, -z'
'x, -y-1/2, z-1/2'

loop_
_atom_site_type_symbol
_atom_site_label
_atom_site_fract_x
_atom_site_fract_y
_atom_site_fract_z
_atom_site_U_iso_or_equiv
_atom_site_adp_type
_atom_site_calc_flag
_atom_site_refinement_flags
_atom_site_occupancy
S S1 0.50465(9) 0.24987(5) 0.09861(3) 0.0509(2) Uani d . 1
O O1 0.2811(2) 0.31377(15) 0.23672(8) 0.0524(4) Uani d . 1
N N1 0.1229(3) 0.42478(16) 0.11350(8) 0.0415(4) Uani d . 1
H H1' 0.0169 0.4843 0.0905 0.050 Uiso calc R 1
N N2 0.2451(3) 0.38301(16) -0.02386(9) 0.0446(4) Uani d . 1
C C1 -0.0360(3) 0.4775(2) 0.24709(10) 0.0454(4) Uani d . 1
H H1 -0.1274 0.5546 0.2147 0.054 Uiso calc R 1
C C2 0.0214(4) 0.4989(2) 0.34362(11) 0.0545(5) Uani d . 1
H H2A 0.1716 0.4623 0.3709 0.065 Uiso calc R 1
H H2B -0.0313 0.5885 0.3686 0.065 Uiso calc R 1
C C3 -0.1587(4) 0.3918(2) 0.31131(13) 0.0591(5) Uani d . 1
H H3A -0.3222 0.4155 0.3164 0.071 Uiso calc R 1
H H3B -0.1192 0.2894 0.3187 0.071 Uiso calc R 1
C C4 0.1358(3) 0.39864(18) 0.20092(10) 0.0399(4) Uani d . 1
C C5 0.2711(3) 0.36069(18) 0.06008(10) 0.0381(4) Uani d . 1
C C6 0.4185(3) 0.3093(2) -0.06107(11) 0.0498(5) Uani d . 1
H H6 0.4286 0.3123 -0.1207 0.060 Uiso calc R 1
C C7 0.5713(4) 0.2334(2) -0.00637(12) 0.0541(5) Uani d . 1
H H7 0.6964 0.1792 -0.0229 0.065 Uiso calc R 1

loop_
_atom_site_aniso_label
_atom_site_aniso_U_11
_atom_site_aniso_U_22
_atom_site_aniso_U_33
_atom_site_aniso_U_12
_atom_site_aniso_U_13
_atom_site_aniso_U_23
S1 0.0499(3) 0.0633(4) 0.0397(3) 0.0158(2) 0.0057(2) 0.00508(19)
O1 0.0566(8) 0.0631(8) 0.0380(6) 0.0155(7) 0.0081(6) 0.0114(6)
N1 0.0432(8) 0.0476(8) 0.0344(7) 0.0091(6) 0.0073(6) 0.0069(6)
N2 0.0498(9) 0.0507(9) 0.0331(7) 0.0051(7) 0.0039(6) -0.0007(6)
C1 0.0471(10) 0.0529(11) 0.0367(9) 0.0071(8) 0.0071(7) 0.0044(7)
C2 0.0592(12) 0.0628(12) 0.0413(10) 0.0060(9) 0.0044(9) -0.0106(8)
C3 0.0565(12) 0.0734(13) 0.0511(11) -0.0084(10) 0.0219(9) -0.0015(9)
C4 0.0417(9) 0.0431(9) 0.0349(8) -0.0033(7) 0.0050(7) 0.0052(7)
C5 0.0409(9) 0.0382(9) 0.0351(8) -0.0018(7) 0.0046(7) 0.0012(6)
C6 0.0552(11) 0.0606(12) 0.0341(8) 0.0058(9) 0.0080(8) -0.0064(8)
C7 0.0531(12) 0.0672(13) 0.0428(10) 0.0138(9) 0.0091(9) -0.0067(8)

loop_
_atom_type_symbol
_atom_type_description
_atom_type_scat_dispersion_real
_atom_type_scat_dispersion_imag
_atom_type_scat_source
C C 0.0033 0.0016 'International Tables Vol C Tables 4.2.6.8 and 6.1.1.4'
H H 0.0000 0.0000 'International Tables Vol C Tables 4.2.6.8 and 6.1.1.4'
N N 0.0061 0.0033 'International Tables Vol C Tables 4.2.6.8 and 6.1.1.4'
O O 0.0106 0.0060 'International Tables Vol C Tables 4.2.6.8 and 6.1.1.4'
S S 0.1246 0.1234 'International Tables Vol C Tables 4.2.6.8 and 6.1.1.4'

loop_
_geom_angle_atom_site_label_1
_geom_angle_atom_site_label_2
_geom_angle_atom_site_label_3
_geom_angle
C7 S1 C5 88.51(9)
C4 N1 C5 123.46(14)
C4 N1 H1' 118.3
C5 N1 H1' 118.3
C5 N2 C6 109.55(15)
C4 C1 C2 117.83(15)
C4 C1 C3 116.98(16)
C2 C1 C3 58.42(13)
C4 C1 H1 116.9
C2 C1 H1 116.9
C3 C1 H1 116.9
C3 C2 C1 60.80(12)
C3 C2 H2A 117.7
C1 C2 H2A 117.7
C3 C2 H2B 117.7
C1 C2 H2B 117.7
H2A C2 H2B 114.8
C2 C3 C1 60.79(13)
C2 C3 H3A 117.7
C1 C3 H3A 117.7
C2 C3 H3B 117.7
C1 C3 H3B 117.7
H3A C3 H3B 114.8
O1 C4 N1 120.99(15)
O1 C4 C1 123.36(15)
N1 C4 C1 115.65(15)
N2 C5 N1 121.46(15)
N2 C5 S1 115.36(13)
N1 C5 S1 123.17(12)
C7 C6 N2 116.02(16)
C7 C6 H6 122.0
N2 C6 H6 122.0
C6 C7 S1 110.56(15)
C6 C7 H7 124.7
S1 C7 H7 124.7

loop_
_geom_bond_atom_site_label_1
_geom_bond_atom_site_label_2
_geom_bond_distance
S1 C7 1.716(2)
S1 C5 1.7255(18)
O1 C4 1.221(2)
N1 C4 1.365(2)
N1 C5 1.381(2)
N1 H1' 0.8600
N2 C5 1.304(2)
N2 C6 1.379(2)
C1 C4 1.469(2)
C1 C2 1.502(2)
C1 C3 1.502(3)
C1 H1 0.9800
C2 C3 1.466(3)
C2 H2A 0.9700
C2 H2B 0.9700
C3 H3A 0.9700
C3 H3B 0.9700
C6 C7 1.336(3)
C6 H6 0.9300
C7 H7 0.9300

loop_
_geom_hbond_atom_site_label_D
_geom_hbond_atom_site_label_H
_geom_hbond_atom_site_label_A
_geom_hbond_site_symmetry_A
_geom_hbond_distance_DH
_geom_hbond_distance_HA
_geom_hbond_distance_DA
_geom_hbond_angle_DHA
_geom_hbond_publ_flag
N1 H1' N2 3_565 0.86 2.10 2.958(2) 174.6 yes

loop_
_geom_torsion_atom_site_label_1
_geom_torsion_atom_site_label_2
_geom_torsion_atom_site_label_3
_geom_torsion_atom_site_label_4
_geom_torsion
C4 C1 C2 C3 -106.12(19)
C4 C1 C3 C2 107.58(19)
C5 N1 C4 O1 -0.9(3)
C5 N1 C4 C1 179.70(16)
C2 C1 C4 O1 22.9(3)
C3 C1 C4 O1 -43.8(3)
C2 C1 C4 N1 -157.70(16)
C3 C1 C4 N1 135.61(17)
C6 N2 C5 N1 178.61(16)
C6 N2 C5 S1 -0.1(2)
C4 N1 C5 N2 176.50(16)
C4 N1 C5 S1 -4.9(2)
C7 S1 C5 N2 0.16(15)
C7 S1 C5 N1 -178.55(16)
C5 N2 C6 C7 0.0(2)
N2 C6 C7 S1 0.1(2)
C5 S1 C7 C6 -0.14(16)

loop_
_cod_related_entry_id
_cod_related_entry_database
_cod_related_entry_code
1 ChemSpider 805854
